data_7241569
loop_
_publ_author_name
'Lombard, Jean'
'Smith, Vincent J.'
'le Roex, Tanya'
'Haynes, Delia A.'

_publ_section_title
;
 Crystallisation of organic salts by sublimation: salt formation from the
 gas phase
;
_journal_issue 45
_journal_name_full CrystEngComm
_journal_page_first 7826
_journal_page_last 7831
_journal_paper_doi 10.1039/D0CE01470B
_journal_volume 22
_journal_year 2020
_chemical_formula_moiety 'C6 H13 N4, C4 H5 O4, C4 H6 O4'
_chemical_formula_sum 'C14 H24 N4 O8'
_chemical_formula_weight 376.37
_chemical_name_common
;
hexamethylenetetramine hydrogen succinate succinic acid
;
_space_group_crystal_system triclinic
_space_group_IT_number 2
_space_group_name_Hall '-P 1'
_space_group_name_H-M_alt 'P -1'
_atom_sites_solution_hydrogens mixed
_atom_sites_solution_primary direct
_atom_sites_solution_secondary difmap
_audit_creation_method SHELXL-2018/3
_audit_update_record
;
2019-12-05 deposited with the CCDC.	2020-10-23 downloaded from the CCDC.
;
_cell_angle_alpha 68.903(1)
_cell_angle_beta 83.980(1)
_cell_angle_gamma 68.045(1)
_cell_formula_units_Z 2
_cell_length_a 9.6037(4)
_cell_length_b 9.8432(4)
_cell_length_c 10.2613(4)
_cell_measurement_reflns_used 7081
_cell_measurement_temperature 100(2)
_cell_measurement_theta_max 26.36
_cell_measurement_theta_min 2.29
_cell_volume 838.87(6)
_computing_cell_refinement 'SAINT V8.37A (Bruker, 2016)'
_computing_data_collection 'APEX3 (Bruker, 2017)'
_computing_data_reduction 'SAINT V8.37A (Bruker, 2016)'
_computing_molecular_graphics 'X-seed (Barbour, 2001; Atwood & barbour, 2003)'
_computing_structure_refinement 'SHELXL-2018/3 (Sheldrick, 2018)'
_computing_structure_solution 'SHELXS-2013/1 (Sheldrick, 2016)'
_diffrn_ambient_temperature 100(2)
_diffrn_detector 'CCD area detector'
_diffrn_detector_type 'Bruker APEX II'
_diffrn_measured_fraction_theta_full 0.997
_diffrn_measured_fraction_theta_max 0.997
_diffrn_measurement_device 'three-circle diffractometer'
_diffrn_measurement_device_type 'Bruker APEX DUO CCD area-detector'
_diffrn_measurement_method '\f and \w scans'
_diffrn_radiation_monochromator 'multilayer mirror optics'
_diffrn_radiation_type MoK\a
_diffrn_radiation_wavelength 0.71073
_diffrn_reflns_av_R_equivalents 0.0213
_diffrn_reflns_av_unetI/netI 0.0171
_diffrn_reflns_Laue_measured_fraction_full 0.997
_diffrn_reflns_Laue_measured_fraction_max 0.997
_diffrn_reflns_limit_h_max 11
_diffrn_reflns_limit_h_min -12
_diffrn_reflns_limit_k_max 12
_diffrn_reflns_limit_k_min -12
_diffrn_reflns_limit_l_max 12
_diffrn_reflns_limit_l_min -12
_diffrn_reflns_number 15036
_diffrn_reflns_point_group_measured_fraction_full 0.997
_diffrn_reflns_point_group_measured_fraction_max 0.997
_diffrn_reflns_theta_full 25.242
_diffrn_reflns_theta_max 26.410
_diffrn_reflns_theta_min 2.129
_diffrn_source 'microfocus sealed tube'
_diffrn_source_type 'Incoatec I\mS microsource'
_diffrn_standards_number 0
_exptl_absorpt_coefficient_mu 0.123
_exptl_absorpt_correction_T_max 1.0000
_exptl_absorpt_correction_T_min 0.9622
_exptl_absorpt_correction_type multi-scan
_exptl_absorpt_process_details 'SADABS, 2016/2'
_exptl_crystal_colour colourless
_exptl_crystal_density_diffrn 1.490
_exptl_crystal_density_method 'not measured'
_exptl_crystal_description plate
_exptl_crystal_F_000 400
_exptl_crystal_size_max 0.097
_exptl_crystal_size_mid 0.089
_exptl_crystal_size_min 0.067
_refine_diff_density_max 0.304
_refine_diff_density_min -0.219
_refine_diff_density_rms 0.045
_refine_ls_extinction_method none
_refine_ls_goodness_of_fit_ref 1.066
_refine_ls_hydrogen_treatment mixed
_refine_ls_matrix_type full
_refine_ls_number_parameters 251
_refine_ls_number_reflns 3442
_refine_ls_number_restraints 0
_refine_ls_restrained_S_all 1.066
_refine_ls_R_factor_all 0.0377
_refine_ls_R_factor_gt 0.0329
_refine_ls_shift/su_max 0.000
_refine_ls_shift/su_mean 0.000
_refine_ls_structure_factor_coef Fsqd
_refine_ls_weighting_details 'w=1/[\s^2^(Fo^2^)+(0.0372P)^2^+0.4606P] where P=(Fo^2^+2Fc^2^)/3'
_refine_ls_weighting_scheme calc
_refine_ls_wR_factor_gt 0.0839
_refine_ls_wR_factor_ref 0.0874
_reflns_Friedel_coverage 0.000
_reflns_number_gt 3044
_reflns_number_total 3442
_reflns_threshold_expression 'I > 2\s(I)'
_cod_data_source_file d0ce01470b2.cif
_cod_data_source_block 1a_100K
_cod_database_code 7241569
_shelx_shelxl_version_number 2018/3
_shelx_space_group_comment
;
The symmetry employed for this shelxl refinement is uniquely defined
by the following loop, which should always be used as a source of
symmetry information in preference to the above space-group names.
They are only intended as comments.
;
_shelx_estimated_absorpt_t_min 0.988
_shelx_estimated_absorpt_t_max 0.992

loop_
_space_group_symop_operation_xyz
'x, y, z'
'-x, -y, -z'

loop_
_atom_site_label
_atom_site_type_symbol
_atom_site_fract_x
_atom_site_fract_y
_atom_site_fract_z
_atom_site_U_iso_or_equiv
_atom_site_adp_type
_atom_site_occupancy
_atom_site_site_symmetry_order
_atom_site_calc_flag
_atom_site_refinement_flags_posn
_atom_site_refinement_flags_adp
_atom_site_refinement_flags_occupancy
_atom_site_disorder_assembly
_atom_site_disorder_group
O1 O 0.59398(11) -0.40090(12) 0.29830(10) 0.0200(2) Uani 1 1 d . . . . .
H1 H 0.685(2) -0.450(2) 0.335(2) 0.037(5) Uiso 1 1 d . . . . .
H13 H 0.059(2) 0.160(3) 0.383(2) 0.050(6) Uiso 1 1 d . . . . .
O2 O 0.53260(11) -0.32776(12) 0.48514(11) 0.0235(2) Uani 1 1 d . . . . .
C3 C 0.49648(14) -0.33041(14) 0.37694(13) 0.0129(3) Uani 1 1 d . . . . .
C4 C 0.33904(14) -0.25892(15) 0.31588(14) 0.0145(3) Uani 1 1 d . . . . .
H4A H 0.297239 -0.342225 0.337178 0.017 Uiso 1 1 calc R U . . .
H4B H 0.342139 -0.212897 0.212985 0.017 Uiso 1 1 calc R U . . .
C5 C 0.23525(14) -0.13306(15) 0.37118(13) 0.0128(3) Uani 1 1 d . . . . .
H5A H 0.232873 -0.178963 0.474156 0.015 Uiso 1 1 calc R U . . .
H5B H 0.276790 -0.049477 0.349304 0.015 Uiso 1 1 calc R U . . .
H9 H 0.070(2) -0.265(3) 0.175(2) 0.046(6) Uiso 1 1 d . . . . .
C6 C 0.07559(14) -0.06113(15) 0.31059(13) 0.0124(3) Uani 1 1 d . . . . .
O7 O 0.02554(10) -0.13285(11) 0.26090(11) 0.0194(2) Uani 1 1 d . . . . .
O8 O -0.00608(10) 0.07228(10) 0.31794(10) 0.0158(2) Uani 1 1 d . . . . .
O9 O 0.10497(11) -0.33556(12) 0.13367(11) 0.0220(2) Uani 1 1 d . . . . .
O10 O -0.13861(11) -0.27541(13) 0.09058(13) 0.0300(3) Uani 1 1 d . . . . .
C11 C -0.00765(15) -0.34509(15) 0.07742(14) 0.0160(3) Uani 1 1 d . . . . .
C12 C 0.04776(15) -0.45093(16) -0.00795(15) 0.0180(3) Uani 1 1 d . . . . .
H12A H 0.152852 -0.521176 0.021602 0.022 Uiso 1 1 calc R U . . .
H12B H 0.046879 -0.386592 -0.107711 0.022 Uiso 1 1 calc R U . . .
O13 O 0.10067(10) 0.21081(11) 0.42487(10) 0.0165(2) Uani 1 1 d . . . . .
O14 O -0.12745(10) 0.39558(11) 0.37901(10) 0.0188(2) Uani 1 1 d . . . . .
C15 C 0.00016(14) 0.34376(14) 0.42768(13) 0.0127(3) Uani 1 1 d . . . . .
C16 C 0.05894(14) 0.42402(14) 0.49699(14) 0.0150(3) Uani 1 1 d . . . . .
H16B H 0.145467 0.446009 0.445041 0.018 Uiso 1 1 calc R U . . .
H16A H 0.095311 0.352751 0.593247 0.018 Uiso 1 1 calc R U . . .
N17 N -0.52767(12) 0.33642(13) 0.14723(12) 0.0152(2) Uani 1 1 d . . . . .
C18 C -0.60393(15) 0.24024(16) 0.24904(14) 0.0177(3) Uani 1 1 d . . . . .
H18A H -0.616584 0.264302 0.336259 0.021 Uiso 1 1 calc R U . . .
H18B H -0.705120 0.267187 0.210923 0.021 Uiso 1 1 calc R U . . .
N19 N -0.51929(13) 0.07211(13) 0.28139(12) 0.0170(2) Uani 1 1 d . . . . .
C20 C -0.49951(16) 0.03873(16) 0.14990(14) 0.0179(3) Uani 1 1 d . . . . .
H20A H -0.441560 -0.073961 0.170137 0.022 Uiso 1 1 calc R U . . .
H20B H -0.599233 0.063243 0.110151 0.022 Uiso 1 1 calc R U . . .
N21 N -0.42059(12) 0.13044(12) 0.04649(11) 0.0143(2) Uani 1 1 d . . . . .
C22 C -0.50740(15) 0.29756(15) 0.01856(14) 0.0156(3) Uani 1 1 d . . . . .
H22A H -0.607122 0.325288 -0.023024 0.019 Uiso 1 1 calc R U . . .
H22B H -0.454662 0.360360 -0.050018 0.019 Uiso 1 1 calc R U . . .
N23 N -0.28979(12) 0.12665(13) 0.23834(12) 0.0143(2) Uani 1 1 d . . . . .
H23 H -0.194(2) 0.104(2) 0.2718(19) 0.031(5) Uiso 1 1 d . . . . .
C24 C -0.27373(14) 0.08995(15) 0.10430(14) 0.0154(3) Uani 1 1 d . . . . .
H24A H -0.218639 0.150003 0.035795 0.019 Uiso 1 1 calc R U . . .
H24B H -0.215605 -0.022681 0.124382 0.019 Uiso 1 1 calc R U . . .
C25 C -0.38188(14) 0.29901(15) 0.20570(15) 0.0159(3) Uani 1 1 d . . . . .
H25A H -0.394165 0.324281 0.292270 0.019 Uiso 1 1 calc R U . . .
H25B H -0.328879 0.362443 0.138297 0.019 Uiso 1 1 calc R U . . .
C26 C -0.37342(15) 0.03237(16) 0.34110(14) 0.0173(3) Uani 1 1 d . . . . .
H26A H -0.315282 -0.080559 0.363082 0.021 Uiso 1 1 calc R U . . .
H26B H -0.385533 0.054925 0.429041 0.021 Uiso 1 1 calc R U . . .

loop_
_atom_site_aniso_label
_atom_site_aniso_U_11
_atom_site_aniso_U_22
_atom_site_aniso_U_33
_atom_site_aniso_U_23
_atom_site_aniso_U_13
_atom_site_aniso_U_12
O1 0.0126(5) 0.0250(5) 0.0200(5) -0.0132(4) -0.0018(4) 0.0015(4)
O2 0.0171(5) 0.0321(6) 0.0215(5) -0.0168(5) -0.0039(4) -0.0010(4)
C3 0.0134(6) 0.0097(6) 0.0144(6) -0.0037(5) 0.0009(5) -0.0036(5)
C4 0.0128(6) 0.0153(6) 0.0161(6) -0.0078(5) -0.0008(5) -0.0032(5)
C5 0.0113(6) 0.0137(6) 0.0150(6) -0.0073(5) 0.0002(5) -0.0038(5)
C6 0.0124(6) 0.0136(6) 0.0129(6) -0.0063(5) 0.0019(5) -0.0051(5)
O7 0.0144(5) 0.0206(5) 0.0297(6) -0.0169(4) -0.0025(4) -0.0046(4)
O8 0.0128(4) 0.0143(5) 0.0228(5) -0.0109(4) -0.0012(4) -0.0031(4)
O9 0.0172(5) 0.0246(5) 0.0319(6) -0.0202(5) 0.0001(4) -0.0055(4)
O10 0.0163(5) 0.0317(6) 0.0538(7) -0.0322(6) 0.0029(5) -0.0055(4)
C11 0.0173(6) 0.0132(6) 0.0195(7) -0.0067(5) 0.0011(5) -0.0068(5)
C12 0.0178(6) 0.0182(7) 0.0219(7) -0.0116(6) 0.0028(5) -0.0068(6)
O13 0.0123(4) 0.0149(5) 0.0265(5) -0.0135(4) -0.0014(4) -0.0029(4)
O14 0.0140(5) 0.0167(5) 0.0263(5) -0.0110(4) -0.0051(4) -0.0013(4)
C15 0.0129(6) 0.0118(6) 0.0136(6) -0.0048(5) 0.0024(5) -0.0048(5)
C16 0.0134(6) 0.0135(6) 0.0209(7) -0.0095(5) 0.0005(5) -0.0047(5)
N17 0.0140(5) 0.0153(5) 0.0158(6) -0.0073(4) 0.0013(4) -0.0031(4)
C18 0.0127(6) 0.0256(7) 0.0165(7) -0.0100(6) 0.0020(5) -0.0068(5)
N19 0.0188(6) 0.0218(6) 0.0142(6) -0.0053(5) 0.0000(4) -0.0123(5)
C20 0.0222(7) 0.0196(7) 0.0172(7) -0.0070(5) -0.0019(5) -0.0119(6)
N21 0.0155(5) 0.0135(5) 0.0137(5) -0.0055(4) -0.0017(4) -0.0038(4)
C22 0.0155(6) 0.0152(6) 0.0128(6) -0.0040(5) -0.0003(5) -0.0026(5)
N23 0.0114(5) 0.0158(5) 0.0174(6) -0.0085(5) -0.0014(4) -0.0039(4)
C24 0.0139(6) 0.0165(6) 0.0169(7) -0.0096(5) 0.0006(5) -0.0030(5)
C25 0.0147(6) 0.0145(6) 0.0218(7) -0.0099(5) 0.0014(5) -0.0057(5)
C26 0.0202(7) 0.0178(6) 0.0138(6) -0.0034(5) -0.0030(5) -0.0078(5)

loop_
_atom_type_symbol
_atom_type_description
_atom_type_scat_dispersion_real
_atom_type_scat_dispersion_imag
_atom_type_scat_source
C C 0.0033 0.0016 'International Tables Vol C Tables 4.2.6.8 and 6.1.1.4'
H H 0.0000 0.0000 'International Tables Vol C Tables 4.2.6.8 and 6.1.1.4'
N N 0.0061 0.0033 'International Tables Vol C Tables 4.2.6.8 and 6.1.1.4'
O O 0.0106 0.0060 'International Tables Vol C Tables 4.2.6.8 and 6.1.1.4'

loop_
_geom_angle_atom_site_label_1
_geom_angle_atom_site_label_2
_geom_angle_atom_site_label_3
_geom_angle
_geom_angle_site_symmetry_1
_geom_angle_site_symmetry_3
_geom_angle_publ_flag
C3 O1 H1 113.3(13) . . ?
O2 C3 O1 122.98(12) . . ?
O2 C3 C4 125.24(12) . . ?
O1 C3 C4 111.77(11) . . ?
C3 C4 C5 113.19(10) . . ?
C3 C4 H4A 108.9 . . ?
C5 C4 H4A 108.9 . . ?
C3 C4 H4B 108.9 . . ?
C5 C4 H4B 108.9 . . ?
H4A C4 H4B 107.8 . . ?
C6 C5 C4 113.44(10) . . ?
C6 C5 H5A 108.9 . . ?
C4 C5 H5A 108.9 . . ?
C6 C5 H5B 108.9 . . ?
C4 C5 H5B 108.9 . . ?
H5A C5 H5B 107.7 . . ?
O7 C6 O8 121.80(11) . . ?
O7 C6 C5 120.90(11) . . ?
O8 C6 C5 117.24(11) . . ?
C11 O9 H9 110.0(13) . . ?
O10 C11 O9 124.16(12) . . ?
O10 C11 C12 124.02(12) . . ?
O9 C11 C12 111.80(11) . . ?
C11 C12 C12 112.42(14) . 2_545 ?
C11 C12 H12A 109.1 . . ?
C12 C12 H12A 109.1 2_545 . ?
C11 C12 H12B 109.1 . . ?
C12 C12 H12B 109.1 2_545 . ?
H12A C12 H12B 107.9 . . ?
C15 O13 H13 111.3(13) . . ?
O14 C15 O13 122.88(11) . . ?
O14 C15 C16 124.09(11) . . ?
O13 C15 C16 113.03(10) . . ?
C15 C16 C16 112.81(13) . 2_566 ?
C15 C16 H16B 109.0 . . ?
C16 C16 H16B 109.0 2_566 . ?
C15 C16 H16A 109.0 . . ?
C16 C16 H16A 109.0 2_566 . ?
H16B C16 H16A 107.8 . . ?
C25 N17 C18 108.65(10) . . ?
C25 N17 C22 109.01(10) . . ?
C18 N17 C22 108.63(10) . . ?
N19 C18 N17 112.00(10) . . ?
N19 C18 H18A 109.2 . . ?
N17 C18 H18A 109.2 . . ?
N19 C18 H18B 109.2 . . ?
N17 C18 H18B 109.2 . . ?
H18A C18 H18B 107.9 . . ?
C26 N19 C18 109.02(10) . . ?
C26 N19 C20 109.15(11) . . ?
C18 N19 C20 108.48(10) . . ?
N21 C20 N19 111.82(10) . . ?
N21 C20 H20A 109.3 . . ?
N19 C20 H20A 109.3 . . ?
N21 C20 H20B 109.3 . . ?
N19 C20 H20B 109.3 . . ?
H20A C20 H20B 107.9 . . ?
C24 N21 C22 109.56(10) . . ?
C24 N21 C20 108.59(10) . . ?
C22 N21 C20 108.57(10) . . ?
N21 C22 N17 111.78(10) . . ?
N21 C22 H22A 109.3 . . ?
N17 C22 H22A 109.3 . . ?
N21 C22 H22B 109.3 . . ?
N17 C22 H22B 109.3 . . ?
H22A C22 H22B 107.9 . . ?
C26 N23 C25 108.62(10) . . ?
C26 N23 C24 108.43(10) . . ?
C25 N23 C24 108.82(10) . . ?
C26 N23 H23 112.8(11) . . ?
C25 N23 H23 109.8(11) . . ?
C24 N23 H23 108.3(11) . . ?
N21 C24 N23 109.71(10) . . ?
N21 C24 H24A 109.7 . . ?
N23 C24 H24A 109.7 . . ?
N21 C24 H24B 109.7 . . ?
N23 C24 H24B 109.7 . . ?
H24A C24 H24B 108.2 . . ?
N17 C25 N23 109.94(10) . . ?
N17 C25 H25A 109.7 . . ?
N23 C25 H25A 109.7 . . ?
N17 C25 H25B 109.7 . . ?
N23 C25 H25B 109.7 . . ?
H25A C25 H25B 108.2 . . ?
N19 C26 N23 109.61(10) . . ?
N19 C26 H26A 109.7 . . ?
N23 C26 H26A 109.7 . . ?
N19 C26 H26B 109.7 . . ?
N23 C26 H26B 109.7 . . ?
H26A C26 H26B 108.2 . . ?

loop_
_geom_bond_atom_site_label_1
_geom_bond_atom_site_label_2
_geom_bond_distance
_geom_bond_site_symmetry_2
_geom_bond_publ_flag
O1 C3 1.3298(16) . ?
O1 H1 0.87(2) . ?
O2 C3 1.2092(16) . ?
C3 C4 1.5032(17) . ?
C4 C5 1.5213(17) . ?
C4 H4A 0.9900 . ?
C4 H4B 0.9900 . ?
C5 C6 1.5199(17) . ?
C5 H5A 0.9900 . ?
C5 H5B 0.9900 . ?
C6 O7 1.2464(15) . ?
C6 O8 1.2783(15) . ?
O9 C11 1.3257(16) . ?
O9 H9 0.88(2) . ?
O10 C11 1.2069(17) . ?
C11 C12 1.5102(18) . ?
C12 C12 1.523(3) 2_545 ?
C12 H12A 0.9900 . ?
C12 H12B 0.9900 . ?
O13 C15 1.3122(15) . ?
O13 H13 0.97(2) . ?
O14 C15 1.2203(16) . ?
C15 C16 1.5069(17) . ?
C16 C16 1.519(2) 2_566 ?
C16 H16B 0.9900 . ?
C16 H16A 0.9900 . ?
N17 C25 1.4448(16) . ?
N17 C18 1.4731(17) . ?
N17 C22 1.4770(17) . ?
C18 N19 1.4714(18) . ?
C18 H18A 0.9900 . ?
C18 H18B 0.9900 . ?
N19 C26 1.4452(16) . ?
N19 C20 1.4776(17) . ?
C20 N21 1.4726(17) . ?
C20 H20A 0.9900 . ?
C20 H20B 0.9900 . ?
N21 C24 1.4440(16) . ?
N21 C22 1.4726(16) . ?
C22 H22A 0.9900 . ?
C22 H22B 0.9900 . ?
N23 C26 1.5143(17) . ?
N23 C25 1.5179(16) . ?
N23 C24 1.5224(16) . ?
N23 H23 0.935(19) . ?
C24 H24A 0.9900 . ?
C24 H24B 0.9900 . ?
C25 H25A 0.9900 . ?
C25 H25B 0.9900 . ?
C26 H26A 0.9900 . ?
C26 H26B 0.9900 . ?

loop_
_geom_hbond_atom_site_label_D
_geom_hbond_atom_site_label_H
_geom_hbond_atom_site_label_A
_geom_hbond_distance_DH
_geom_hbond_distance_HA
_geom_hbond_distance_DA
_geom_hbond_angle_DHA
_geom_hbond_site_symmetry_A
_geom_hbond_publ_flag
O1 H1 O14 0.87(2) 1.85(2) 2.6682(13) 157.3(19) 1_645 yes
O13 H13 O8 0.97(2) 1.58(2) 2.5442(12) 178(2) . yes
O9 H9 O7 0.88(2) 1.73(2) 2.6069(13) 173(2) . yes
N23 H23 O8 0.935(19) 1.796(19) 2.7275(14) 174.0(17) . yes
